data_2021877
loop_
_publ_author_name
'Dumitru, Florina'
'Legrand, Yves-Marie'
'Barboiu, Mihail'
'van der Lee, Arie'

_publ_section_title
;
 Weak intermolecular hydrogen and halogen interactions in an isomorphous
 halogen series of pseudoterpyridine ZnIIcomplexes
;
_journal_coeditor_code EB5021
_journal_issue 1
_journal_name_full 'Acta Crystallographica Section B Structural Science, Crystal Engineering and Materials'
_journal_page_first 43
_journal_paper_doi 10.1107/S2052519212050439
_journal_volume 69
_journal_year 2013
_chemical_formula_moiety 'C38 H26 I4 N6 Zn, 2(C F3 O3 S)'
_chemical_formula_sum 'C40 H26 F6 I4 N6 O6 S2 Zn'
_chemical_formula_weight 1437.80
_space_group_IT_number 2
_space_group_name_Hall '-P 1'
_space_group_name_H-M_alt 'P -1'
_symmetry_cell_setting triclinic
_symmetry_space_group_name_Hall '-P 1'
_symmetry_space_group_name_H-M 'P -1'
_atom_sites_solution_hydrogens difmap
_atom_sites_solution_primary other
_cell_angle_alpha 95.972(5)
_cell_angle_beta 110.040(6)
_cell_angle_gamma 99.907(5)
_cell_formula_units_Z 2
_cell_length_a 13.3328(9)
_cell_length_b 14.3957(9)
_cell_length_c 14.6008(9)
_cell_measurement_reflns_used 3715
_cell_measurement_temperature 175
_cell_measurement_theta_max 32.4475
_cell_measurement_theta_min 3.0112
_cell_volume 2552.9(3)
_computing_cell_refinement
;
CrysAlisPro, Agilent Technologies,
Version 1.171.36.20 (release 27-06-2012 CrysAlis171 .NET)
(compiled Jul 11 2012,15:38:31)
;
_computing_data_collection
;
CrysAlisPro, Agilent Technologies,
Version 1.171.36.20 (release 27-06-2012 CrysAlis171 .NET)
(compiled Jul 11 2012,15:38:31)
;
_computing_data_reduction
;
CrysAlisPro, Agilent Technologies,
Version 1.171.36.20 (release 27-06-2012 CrysAlis171 .NET)
(compiled Jul 11 2012,15:38:31)
;
_computing_molecular_graphics 'CAMERON (Watkin et al., 1996)'
_computing_publication_material 'CRYSTALS (Betteridge et al., 2003)'
_computing_structure_refinement 'CRYSTALS (Betteridge et al., 2003)'
_computing_structure_solution 'Superflip (Palatinus & Chapuis, 2007)'
_diffrn_ambient_temperature 175
_diffrn_detector_area_resol_mean 8.4205
_diffrn_measured_fraction_theta_full 0.990
_diffrn_measured_fraction_theta_max 0.879
_diffrn_measurement_device Area
_diffrn_measurement_device_type 'Xcalibur, Sapphire2, large Be window'
_diffrn_measurement_method '\w scans'
_diffrn_radiation_monochromator graphite
_diffrn_radiation_source 'Enhance (Mo) X-ray Source'
_diffrn_radiation_type 'Mo K\a'
_diffrn_radiation_wavelength 0.71073
_diffrn_reflns_av_R_equivalents 0.118
_diffrn_reflns_av_sigmaI/netI 0.1950
_diffrn_reflns_limit_h_max 17
_diffrn_reflns_limit_h_min -20
_diffrn_reflns_limit_k_max 21
_diffrn_reflns_limit_k_min -21
_diffrn_reflns_limit_l_max 21
_diffrn_reflns_limit_l_min 0
_diffrn_reflns_number 34206
_diffrn_reflns_theta_full 25.041
_diffrn_reflns_theta_max 32.521
_diffrn_reflns_theta_min 3.017
_exptl_absorpt_coefficient_mu 3.051
_exptl_absorpt_correction_T_max 1.00000
_exptl_absorpt_correction_T_min 0.87527
_exptl_absorpt_correction_type multi-scan
_exptl_absorpt_process_details
;
CrysAlisPro, Agilent Technologies,
Version 1.171.36.20 (release 27-06-2012 CrysAlis171 .NET)
(compiled Jul 11 2012,15:38:31)
Empirical absorption correction using spherical harmonics,
 implemented in SCALE3 ABSPACK scaling algorithm.
;
_exptl_crystal_colour yellow
_exptl_crystal_density_diffrn 1.870
_exptl_crystal_density_method 'not measured'
_exptl_crystal_description plate
_exptl_crystal_F_000 1368
_exptl_crystal_size_max 0.330
_exptl_crystal_size_mid 0.080
_exptl_crystal_size_min 0.016
_refine_diff_density_max 2.87
_refine_diff_density_min -2.45
_refine_ls_extinction_method None
_refine_ls_goodness_of_fit_ref 1.0049
_refine_ls_hydrogen_treatment constr
_refine_ls_matrix_type full
_refine_ls_number_parameters 586
_refine_ls_number_reflns 6361
_refine_ls_number_restraints 41
_refine_ls_R_factor_all 0.2384
_refine_ls_R_factor_gt 0.0964
_refine_ls_shift/su_max 0.0018386
_refine_ls_shift/su_mean 0.0001237
_refine_ls_structure_factor_coef F
_refine_ls_weighting_details
;
 Method, part 1, Chebychev polynomial, (Watkin, 1994, Prince, 1982)
 [weight] = 1.0/[A~0~*T~0~(x)+A~1~*T~1~(x) ... +A~n-1~]*T~n-1~(x)]
 where A~i~ are the Chebychev coefficients listed below and x= Fcalc/Fmax
 Method = Robust Weighting (Prince, 1982)
 W = [weight] * [1-(deltaF/6*sigmaF)^2^]^2^
 A~i~ are:
 5.05 -3.59 2.70 0.274E-01 -0.931
;
_refine_ls_weighting_scheme calc
_refine_ls_wR_factor_all 0.1667
_refine_ls_wR_factor_gt 0.0828
_refine_ls_wR_factor_ref 0.0828
_reflns_number_gt 6361
_reflns_number_total 16282
_reflns_threshold_expression I>2.0\s(I)
_cod_data_source_file eb5021sup1.cif
_cod_data_source_block L44
_cod_depositor_comments
;
The following automatic conversions were performed:

data item '_atom_sites_solution_primary' value 'Other' was changed to
'other' in accordance with the
/home/saulius/struct/COD-crude-data/automatic-downloads/DataCite-retrospective/IUCr/depositions/lib/dictionaries/cif_core.dic
dictionary named 'cif_core.dic' version 2.4.2 last updated on
2011-04-26.

Automatic conversion script
Id: cif_fix_values 7556 2019-12-06 15:28:31Z antanas 
;
_cod_original_sg_symbol_H-M 'P -1 '
_cod_database_code 2021877

loop_
_symmetry_equiv_pos_as_xyz
x,y,z
-x,-y,-z

loop_
_atom_site_type_symbol
_atom_site_label
_atom_site_fract_x
_atom_site_fract_y
_atom_site_fract_z
_atom_site_U_iso_or_equiv
_atom_site_adp_type
_atom_site_occupancy
I I1 0.61607(9) -0.25626(9) 0.84602(9) 0.0645 Uani 1.0000
C C2 0.7566(11) -0.1612(11) 0.8536(9) 0.0401 Uani 1.0000
C C3 0.8417(12) -0.1934(11) 0.8393(12) 0.0515 Uani 1.0000
C C4 0.9356(12) -0.1293(10) 0.8461(10) 0.0464 Uani 1.0000
C C5 0.9423(9) -0.0324(8) 0.8628(8) 0.0247 Uani 1.0000
N N6 1.0318(8) 0.0375(7) 0.8639(7) 0.0275 Uani 1.0000
Zn Zn7 1.01975(10) 0.16612(9) 0.78235(9) 0.0228 Uani 1.0000
N N8 1.1816(7) 0.1623(7) 0.8320(7) 0.0272 Uani 1.0000
C C9 1.2523(9) 0.2263(9) 0.8079(8) 0.0306 Uani 1.0000
C C10 1.2005(11) 0.2954(9) 0.7519(8) 0.0331 Uani 1.0000
N N11 1.0975(9) 0.2883(7) 0.7284(7) 0.0339 Uani 1.0000
C C12 1.0474(11) 0.3601(8) 0.6838(9) 0.0319 Uani 1.0000
C C13 1.1030(12) 0.4572(8) 0.7139(9) 0.0388 Uani 1.0000
C C14 1.0503(15) 0.5254(9) 0.6729(11) 0.0531 Uani 1.0000
C C15 0.9463(16) 0.4995(11) 0.6023(11) 0.0575 Uani 1.0000
I I16 0.86466(12) 0.60619(7) 0.54554(9) 0.0669 Uani 1.0000
C C17 0.8884(14) 0.4032(9) 0.5721(11) 0.0471 Uani 1.0000
C C18 0.9420(11) 0.3352(9) 0.6151(9) 0.0407 Uani 1.0000
H H181 0.9066 0.2702 0.5964 0.0509 Uiso 1.0000
H H171 0.8166 0.3859 0.5244 0.0599 Uiso 1.0000
H H141 1.0869 0.5899 0.6932 0.0682 Uiso 1.0000
H H131 1.1747 0.4748 0.7605 0.0481 Uiso 1.0000
H H101 1.2427 0.3452 0.7354 0.0371 Uiso 1.0000
C C19 1.3589(9) 0.2164(12) 0.8274(9) 0.0453 Uani 1.0000
C C20 1.3941(11) 0.1465(14) 0.8762(10) 0.0564 Uani 1.0000
C C21 1.3227(10) 0.0799(12) 0.9019(9) 0.0480 Uani 1.0000
C C22 1.2138(9) 0.0899(9) 0.8765(9) 0.0314 Uani 1.0000
C C23 1.1280(9) 0.0223(9) 0.8901(8) 0.0278 Uani 1.0000
H H231 1.1432 -0.0311 0.9187 0.0398 Uiso 1.0000
H H211 1.3464 0.0309 0.9350 0.0530 Uiso 1.0000
H H201 1.4659 0.1391 0.8915 0.0630 Uiso 1.0000
H H191 1.4067 0.2597 0.8095 0.0492 Uiso 1.0000
N N24 0.9702(8) 0.2704(6) 0.8740(7) 0.0266 Uani 1.0000
C C25 1.0367(9) 0.3384(9) 0.9629(9) 0.0303 Uani 1.0000
C C26 1.1424(14) 0.3717(12) 0.9743(10) 0.0559 Uani 1.0000
C C27 1.2176(14) 0.4351(11) 1.0599(10) 0.0574 Uani 1.0000
C C28 1.1757(14) 0.4638(9) 1.1311(9) 0.0500 Uani 1.0000
I I29 1.28839(12) 0.55093(8) 1.26384(8) 0.0735 Uani 1.0000
C C30 1.0659(14) 0.4309(10) 1.1153(10) 0.0492 Uani 1.0000
C C31 0.9986(12) 0.3707(10) 1.0331(10) 0.0468 Uani 1.0000
H H311 0.9254 0.3491 1.0242 0.0541 Uiso 1.0000
H H301 1.0377 0.4513 1.1623 0.0580 Uiso 1.0000
H H271 1.2906 0.4579 1.0675 0.0651 Uiso 1.0000
H H261 1.1684 0.3508 0.9258 0.0608 Uiso 1.0000
C C32 0.8658(11) 0.2637(9) 0.8373(9) 0.0351 Uani 1.0000
C C33 0.7988(10) 0.1904(8) 0.7541(9) 0.0302 Uani 1.0000
N N34 0.8531(7) 0.1367(6) 0.7152(6) 0.0204 Uani 1.0000
C C35 0.7987(8) 0.0596(8) 0.6442(8) 0.0225 Uani 1.0000
C C36 0.6859(11) 0.0337(10) 0.6055(11) 0.0431 Uani 1.0000
C C37 0.6294(11) 0.0892(11) 0.6411(11) 0.0449 Uani 1.0000
C C38 0.6827(11) 0.1667(11) 0.7154(10) 0.0439 Uani 1.0000
H H381 0.6442 0.2046 0.7405 0.0500 Uiso 1.0000
H H371 0.5524 0.0734 0.6136 0.0560 Uiso 1.0000
H H361 0.6506 -0.0207 0.5571 0.0440 Uiso 1.0000
C C39 0.8705(8) 0.0047(7) 0.6121(7) 0.0198 Uani 1.0000
N N40 0.9744(6) 0.0396(6) 0.6474(6) 0.0202 Uani 1.0000
C C41 1.0459(8) -0.0138(8) 0.6288(8) 0.0261 Uani 1.0000
C C42 1.0284(10) -0.1129(8) 0.6209(9) 0.0330 Uani 1.0000
C C43 1.1084(10) -0.1597(9) 0.6134(9) 0.0364 Uani 1.0000
C C44 1.2051(10) -0.1083(10) 0.6141(9) 0.0350 Uani 1.0000
I I45 1.33135(8) -0.17699(8) 0.61103(8) 0.0550 Uani 1.0000
C C46 1.2230(10) -0.0108(9) 0.6191(8) 0.0312 Uani 1.0000
C C47 1.1434(9) 0.0369(9) 0.6278(8) 0.0284 Uani 1.0000
H H471 1.1548 0.1035 0.6321 0.0310 Uiso 1.0000
H H461 1.2883 0.0247 0.6175 0.0399 Uiso 1.0000
H H431 1.0961 -0.2265 0.6081 0.0429 Uiso 1.0000
H H421 0.9620 -0.1474 0.6208 0.0361 Uiso 1.0000
H H391 0.8396 -0.0534 0.5681 0.0252 Uiso 1.0000
H H321 0.8345 0.3070 0.8640 0.0389 Uiso 1.0000
C C48 0.8555(10) 0.0006(9) 0.8768(8) 0.0314 Uani 1.0000
C C49 0.7643(11) -0.0627(10) 0.8714(9) 0.0362 Uani 1.0000
H H491 0.7055 -0.0405 0.8799 0.0401 Uiso 1.0000
H H481 0.8593 0.0667 0.8897 0.0369 Uiso 1.0000
H H41 0.9942 -0.1525 0.8382 0.0509 Uiso 1.0000
H H31 0.8376 -0.2593 0.8266 0.0540 Uiso 1.0000
S S50 1.3657(3) 0.2384(2) 0.5699(3) 0.0390 Uani 1.0000
O O51 1.4047(15) 0.3221(11) 0.6440(12) 0.1161 Uani 1.0000
O O52 1.4016(9) 0.1544(8) 0.5882(9) 0.0644 Uani 1.0000
O O53 1.2505(9) 0.2237(10) 0.5242(12) 0.0895 Uani 1.0000
C C54 1.411(2) 0.2762(15) 0.4734(18) 0.0857 Uani 1.0000
F F55 1.5250(11) 0.2963(12) 0.5110(13) 0.1268 Uani 1.0000
F F56 1.3815(13) 0.3469(11) 0.4411(12) 0.1255 Uani 1.0000
F F57 1.3894(19) 0.2051(12) 0.4021(11) 0.1590 Uani 1.0000
S S58 0.7096(3) 0.1830(3) 0.9895(2) 0.0436 Uani 1.0000
O O59 0.6340(9) 0.0919(8) 0.9615(9) 0.0631 Uani 1.0000
O O60 0.8225(8) 0.1769(8) 1.0065(8) 0.0582 Uani 1.0000
O O61 0.6728(9) 0.2548(8) 0.9334(8) 0.0556 Uani 1.0000
C C62 0.7145(15) 0.226(3) 1.1093(14) 0.1334 Uani 1.0000
F F63 0.7790(13) 0.3101(18) 1.1488(13) 0.2006 Uani 1.0000
F F64 0.7523(16) 0.162(2) 1.1704(9) 0.1967 Uani 1.0000
F F65 0.6166(11) 0.2326(14) 1.1111(9) 0.1376 Uani 1.0000

loop_
_atom_site_aniso_label
_atom_site_aniso_U_11
_atom_site_aniso_U_22
_atom_site_aniso_U_33
_atom_site_aniso_U_12
_atom_site_aniso_U_13
_atom_site_aniso_U_23
I1 0.0465(6) 0.0688(7) 0.0629(7) -0.0203(5) 0.0154(5) 0.0174(5)
C2 0.036(7) 0.059(9) 0.029(7) 0.013(6) 0.011(6) 0.020(6)
C3 0.048(9) 0.042(8) 0.061(10) 0.010(7) 0.013(7) 0.015(7)
C4 0.041(8) 0.049(8) 0.049(8) 0.022(7) 0.013(7) 0.003(7)
C5 0.027(6) 0.030(6) 0.021(5) 0.013(5) 0.009(5) 0.012(5)
N6 0.038(6) 0.028(5) 0.024(5) 0.015(4) 0.016(4) 0.011(4)
Zn7 0.0168(6) 0.0245(6) 0.0268(7) 0.0034(5) 0.0085(5) 0.0041(5)
N8 0.019(4) 0.043(6) 0.022(5) 0.005(4) 0.013(4) 0.001(4)
C9 0.014(4) 0.040(7) 0.023(6) -0.013(5) 0.001(4) -0.008(5)
C10 0.044(7) 0.031(6) 0.023(6) -0.002(5) 0.018(5) -0.004(5)
N11 0.040(6) 0.031(5) 0.025(5) 0.000(4) 0.011(4) -0.003(4)
C12 0.048(5) 0.020(4) 0.029(6) -0.003(4) 0.022(4) 0.003(4)
C13 0.052(8) 0.024(5) 0.033(7) -0.009(5) 0.017(6) -0.003(5)
C14 0.099(13) 0.022(5) 0.043(8) 0.006(7) 0.033(9) 0.011(6)
C15 0.114(15) 0.041(8) 0.033(8) 0.025(9) 0.042(9) 0.010(6)
I16 0.1150(10) 0.0388(5) 0.0760(8) 0.0365(6) 0.0563(7) 0.0292(5)
C17 0.071(10) 0.029(7) 0.051(9) 0.019(7) 0.028(8) 0.014(6)
C18 0.053(7) 0.030(6) 0.033(7) 0.002(6) 0.010(5) 0.009(5)
C19 0.014(4) 0.094(9) 0.024(6) -0.002(5) 0.009(5) 0.008(6)
C20 0.024(7) 0.110(12) 0.038(8) 0.022(8) 0.012(6) 0.014(7)
C21 0.022(6) 0.091(10) 0.027(7) 0.021(7) -0.002(5) 0.019(7)
C22 0.018(6) 0.045(7) 0.031(6) 0.014(5) 0.006(5) 0.012(5)
C23 0.018(5) 0.041(7) 0.025(6) 0.015(5) 0.000(4) 0.015(5)
N24 0.032(5) 0.028(5) 0.025(5) 0.012(4) 0.017(4) -0.003(4)
C25 0.024(6) 0.040(7) 0.032(6) 0.007(5) 0.015(5) 0.009(5)
C26 0.073(11) 0.066(10) 0.027(7) 0.001(8) 0.025(7) 0.001(7)
C27 0.056(10) 0.057(9) 0.030(7) -0.011(8) -0.005(7) -0.003(7)
C28 0.088(12) 0.023(6) 0.025(7) 0.014(7) 0.005(7) -0.004(5)
I29 0.1091(10) 0.0425(6) 0.0367(5) 0.0294(6) -0.0133(5) -0.0131(4)
C30 0.078(11) 0.048(8) 0.036(8) 0.025(8) 0.033(8) 0.007(6)
C31 0.045(8) 0.053(8) 0.035(7) 0.005(7) 0.017(6) -0.023(6)
C32 0.047(8) 0.033(6) 0.036(7) 0.026(6) 0.020(6) 0.010(5)
C33 0.034(7) 0.036(6) 0.035(6) 0.017(5) 0.025(6) 0.007(5)
N34 0.023(5) 0.018(4) 0.022(4) 0.004(4) 0.010(4) 0.011(3)
C35 0.012(5) 0.034(6) 0.019(5) 0.003(4) 0.003(4) 0.007(5)
C36 0.034(7) 0.043(8) 0.053(8) 0.011(6) 0.015(6) 0.007(6)
C37 0.023(6) 0.064(9) 0.047(8) 0.009(6) 0.012(6) 0.016(7)
C38 0.042(8) 0.066(9) 0.047(8) 0.041(7) 0.027(7) 0.023(7)
C39 0.024(5) 0.024(5) 0.013(5) 0.001(4) 0.010(4) 0.002(4)
N40 0.008(4) 0.026(5) 0.030(5) 0.002(3) 0.011(4) 0.005(4)
C41 0.015(5) 0.034(6) 0.029(6) 0.005(4) 0.007(4) 0.003(5)
C42 0.032(6) 0.017(5) 0.046(7) -0.001(5) 0.015(6) -0.002(5)
C43 0.037(7) 0.040(7) 0.028(6) 0.019(6) 0.003(5) 0.000(5)
C44 0.032(7) 0.049(8) 0.029(6) 0.016(6) 0.015(5) 0.004(6)
I45 0.0466(6) 0.0712(7) 0.0606(6) 0.0387(5) 0.0246(5) 0.0096(5)
C46 0.034(7) 0.041(7) 0.019(6) 0.006(5) 0.011(5) 0.003(5)
C47 0.028(6) 0.039(6) 0.019(5) 0.003(5) 0.012(5) 0.000(5)
C48 0.039(7) 0.031(6) 0.029(6) 0.016(5) 0.012(5) 0.015(5)
C49 0.041(7) 0.051(8) 0.029(6) 0.020(6) 0.019(6) 0.020(6)
S50 0.0379(18) 0.0336(16) 0.0435(19) 0.0010(14) 0.0196(15) -0.0056(14)
O51 0.148(15) 0.094(11) 0.091(11) -0.024(10) 0.061(11) -0.020(9)
O52 0.058(7) 0.068(7) 0.099(9) 0.041(6) 0.048(7) 0.045(7)
O53 0.036(6) 0.090(9) 0.171(14) 0.034(6) 0.048(8) 0.080(10)
C54 0.128(19) 0.073(13) 0.120(18) 0.077(13) 0.089(16) 0.053(13)
F55 0.089(9) 0.174(15) 0.175(14) 0.056(10) 0.096(10) 0.068(12)
F56 0.165(13) 0.129(11) 0.188(15) 0.091(11) 0.145(13) 0.109(11)
F57 0.31(3) 0.111(11) 0.087(10) 0.060(14) 0.112(14) 0.014(9)
S58 0.0341(18) 0.069(2) 0.0345(17) 0.0271(17) 0.0133(14) 0.0098(16)
O59 0.047(6) 0.064(7) 0.089(9) 0.026(6) 0.029(6) 0.026(6)
O60 0.032(5) 0.078(8) 0.073(7) 0.028(5) 0.023(5) 0.013(6)
O61 0.061(7) 0.064(7) 0.052(6) 0.032(5) 0.026(5) 0.010(5)
C62 0.037(10) 0.31(4) 0.038(10) 0.091(18) -0.010(8) -0.026(17)
F63 0.089(10) 0.30(3) 0.119(13) 0.058(13) -0.027(9) -0.152(17)
F64 0.188(17) 0.41(4) 0.039(7) 0.19(2) 0.037(9) 0.052(13)
F65 0.112(10) 0.28(2) 0.065(7) 0.110(12) 0.058(7) 0.012(10)

loop_
_atom_type_symbol
_atom_type_scat_Cromer_Mann_a1
_atom_type_scat_Cromer_Mann_a2
_atom_type_scat_Cromer_Mann_a3
_atom_type_scat_Cromer_Mann_a4
_atom_type_scat_Cromer_Mann_b1
_atom_type_scat_Cromer_Mann_b2
_atom_type_scat_Cromer_Mann_b3
_atom_type_scat_Cromer_Mann_b4
_atom_type_scat_Cromer_Mann_c
_atom_type_scat_dispersion_real
_atom_type_scat_dispersion_imag
_atom_type_scat_source
Zn 14.0743 7.0318 5.1652 2.4100 3.2655 0.2333 10.3163 58.7097 1.3041 0.2839 1.4301 'International Tables Vol C 4.2.6.8 and 6.1.1.4'
N 12.2126 3.1322 2.0125 1.1663 0.0057 9.8933 28.9975 0.5826 -11.5290 0.0061 0.0033 'International Tables Vol C 4.2.6.8 and 6.1.1.4'
I 20.1472 18.9949 7.5138 2.2735 4.3470 0.3814 27.7660 66.8776 4.0712 -0.4742 1.8119 'International Tables Vol C 4.2.6.8 and 6.1.1.4'
H 0.4930 0.3229 0.1402 0.0408 10.5109 26.1257 3.1424 57.7998 0.0030 0.0000 0.0000 'International Tables Vol C 4.2.6.8 and 6.1.1.4'
C 2.3100 1.0200 1.5886 0.8650 20.8439 10.2075 0.5687 51.6512 0.2156 0.0033 0.0016 'International Tables Vol C 4.2.6.8 and 6.1.1.4'
F 3.5392 2.6412 1.5170 1.0243 10.2825 4.2944 0.2615 26.1476 0.2776 0.0171 0.0103 'International Tables Vol C 4.2.6.8 and 6.1.1.4'
S 6.9053 5.2034 1.4379 1.5863 1.4679 22.2151 0.2536 56.1720 0.8669 0.1246 0.1234 'International Tables Vol C 4.2.6.8 and 6.1.1.4'
O 3.0485 2.2868 1.5463 0.8670 13.2771 5.7011 0.3239 32.9089 0.2508 0.0106 0.0060 'International Tables Vol C 4.2.6.8 and 6.1.1.4'

loop_
_geom_angle_atom_site_label_1
_geom_angle_atom_site_label_2
_geom_angle_atom_site_label_3
_geom_angle
_geom_angle_publ_flag
I1 C2 C3 121.3(11) yes
I1 C2 C49 120.1(10) yes
C3 C2 C49 118.6(13) yes
C2 C3 C4 120.7(14) yes
C2 C3 H31 119.8 no
C4 C3 H31 119.5 no
C3 C4 C5 120.3(13) yes
C3 C4 H41 119.7 no
C5 C4 H41 120.0 no
C4 C5 N6 123.9(11) yes
C4 C5 C48 119.1(12) yes
N6 C5 C48 117.0(10) yes
C5 N6 Zn7 125.8(7) yes
C5 N6 C23 121.3(10) yes
Zn7 N6 C23 110.7(8) yes
N6 Zn7 N8 74.8(4) yes
N6 Zn7 N11 150.7(4) yes
N8 Zn7 N11 75.9(4) yes
N6 Zn7 N24 104.4(3) yes
N8 Zn7 N24 116.4(4) yes
N11 Zn7 N24 89.4(4) yes
N6 Zn7 N34 97.5(3) yes
N8 Zn7 N34 165.9(4) yes
N11 Zn7 N34 111.0(4) yes
N24 Zn7 N34 76.7(3) yes
N6 Zn7 N40 79.6(3) yes
N8 Zn7 N40 92.7(3) yes
N11 Zn7 N40 101.1(3) yes
N24 Zn7 N40 150.7(3) yes
N34 Zn7 N40 74.1(3) yes
Zn7 N8 C9 119.0(8) yes
Zn7 N8 C22 119.3(8) yes
C9 N8 C22 121.1(10) yes
N8 C9 C10 113.5(10) yes
N8 C9 C19 120.3(12) yes
C10 C9 C19 125.9(12) yes
C9 C10 N11 119.0(11) yes
C9 C10 H101 120.4 no
N11 C10 H101 120.6 no
Zn7 N11 C10 112.5(9) yes
Zn7 N11 C12 126.9(8) yes
C10 N11 C12 120.1(11) yes
N11 C12 C13 120.1(12) yes
N11 C12 C18 119.7(10) yes
C13 C12 C18 120.1(12) yes
C12 C13 C14 118.7(13) yes
C12 C13 H131 120.7 no
C14 C13 H131 120.6 no
C13 C14 C15 120.8(13) yes
C13 C14 H141 118.8 no
C15 C14 H141 120.4 no
C14 C15 I16 119.9(11) yes
C14 C15 C17 121.5(14) yes
I16 C15 C17 118.4(13) yes
C15 C17 C18 117.1(15) yes
C15 C17 H171 121.3 no
C18 C17 H171 121.6 no
C17 C18 C12 121.8(12) yes
C17 C18 H181 119.7 no
C12 C18 H181 118.5 no
C9 C19 C20 119.4(13) yes
C9 C19 H191 120.0 no
C20 C19 H191 120.5 no
C19 C20 C21 121.1(12) yes
C19 C20 H201 121.1 no
C21 C20 H201 117.7 no
C20 C21 C22 117.5(13) yes
C20 C21 H211 121.5 no
C22 C21 H211 121.0 no
C21 C22 N8 120.5(12) yes
C21 C22 C23 124.1(11) yes
N8 C22 C23 115.3(9) yes
C22 C23 N6 119.2(10) yes
C22 C23 H231 120.7 no
N6 C23 H231 120.1 no
Zn7 N24 C25 129.5(7) yes
Zn7 N24 C32 110.6(7) yes
C25 N24 C32 119.9(9) yes
N24 C25 C26 116.4(11) yes
N24 C25 C31 123.9(11) yes
C26 C25 C31 119.7(12) yes
C25 C26 C27 122.2(14) yes
C25 C26 H261 120.0 no
C27 C26 H261 117.8 no
C26 C27 C28 115.9(15) yes
C26 C27 H271 121.9 no
C28 C27 H271 122.1 no
C27 C28 I29 116.7(12) yes
C27 C28 C30 120.3(12) yes
I29 C28 C30 122.8(11) yes
C28 C30 C31 121.1(13) yes
C28 C30 H301 120.2 no
C31 C30 H301 118.7 no
C25 C31 C30 120.5(14) yes
C25 C31 H311 119.6 no
C30 C31 H311 119.8 no
N24 C32 C33 119.7(10) yes
N24 C32 H321 120.0 no
C33 C32 H321 120.2 no
C32 C33 N34 115.6(10) yes
C32 C33 C38 125.3(10) yes
N34 C33 C38 118.9(11) yes
C33 N34 Zn7 117.2(7) yes
C33 N34 C35 120.8(9) yes
Zn7 N34 C35 121.5(7) yes
N34 C35 C36 121.9(10) yes
N34 C35 C39 114.5(8) yes
C36 C35 C39 123.6(10) yes
C35 C36 C37 118.2(13) yes
C35 C36 H361 119.8 no
C37 C36 H361 122.0 no
C36 C37 C38 121.2(12) yes
C36 C37 H371 118.8 no
C38 C37 H371 119.9 no
C33 C38 C37 118.9(11) yes
C33 C38 H381 119.6 no
C37 C38 H381 121.5 no
C35 C39 N40 118.2(9) yes
C35 C39 H391 120.0 no
N40 C39 H391 121.8 no
Zn7 N40 C39 109.9(6) yes
Zn7 N40 C41 126.1(6) yes
C39 N40 C41 120.3(9) yes
N40 C41 C42 123.5(10) yes
N40 C41 C47 117.0(10) yes
C42 C41 C47 119.2(10) yes
C41 C42 C43 120.2(11) yes
C41 C42 H421 119.2 no
C43 C42 H421 120.6 no
C42 C43 C44 119.9(12) yes
C42 C43 H431 119.8 no
C44 C43 H431 120.3 no
C43 C44 I45 120.5(9) yes
C43 C44 C46 120.8(11) yes
I45 C44 C46 118.6(9) yes
C44 C46 C47 119.6(12) yes
C44 C46 H461 121.4 no
C47 C46 H461 119.1 no
C46 C47 C41 120.2(11) yes
C46 C47 H471 120.5 no
C41 C47 H471 119.3 no
C5 C48 C49 120.2(11) yes
C5 C48 H481 120.3 no
C49 C48 H481 119.6 no
C2 C49 C48 121.0(12) yes
C2 C49 H491 118.8 no
C48 C49 H491 120.2 no
O51 S50 O52 121.4(10) yes
O51 S50 O53 108.5(10) yes
O52 S50 O53 113.6(7) yes
O51 S50 C54 103.1(10) yes
O52 S50 C54 105.7(7) yes
O53 S50 C54 102.0(10) yes
S50 C54 F55 107.6(15) yes
S50 C54 F56 116.4(13) yes
F55 C54 F56 108.(2) yes
S50 C54 F57 111.2(16) yes
F55 C54 F57 100.9(17) yes
F56 C54 F57 111(2) yes
O59 S58 O60 114.1(6) yes
O59 S58 O61 115.2(7) yes
O60 S58 O61 114.8(7) yes
O59 S58 C62 103.4(13) yes
O60 S58 C62 103.1(7) yes
O61 S58 C62 104.0(12) yes
S58 C62 F63 113(2) yes
S58 C62 F64 108.(2) yes
F63 C62 F64 108.1(17) yes
S58 C62 F65 112.9(12) yes
F63 C62 F65 106(2) yes
F64 C62 F65 107(3) yes

loop_
_geom_bond_atom_site_label_1
_geom_bond_atom_site_label_2
_geom_bond_distance
_geom_bond_publ_flag
I1 C2 2.084(14) yes
C2 C3 1.37(2) yes
C2 C49 1.394(19) yes
C3 C4 1.39(2) yes
C3 H31 0.937 no
C4 C5 1.372(18) yes
C4 H41 0.937 no
C5 N6 1.417(15) yes
C5 C48 1.392(16) yes
N6 Zn7 2.303(9) yes
N6 C23 1.271(14) yes
Zn7 N8 2.041(9) yes
Zn7 N11 2.238(10) yes
Zn7 N24 2.239(8) yes
Zn7 N34 2.043(9) yes
Zn7 N40 2.371(9) yes
N8 C9 1.363(15) yes
N8 C22 1.339(15) yes
C9 C10 1.468(18) yes
C9 C19 1.385(17) yes
C10 N11 1.278(16) yes
C10 H101 0.938 no
N11 C12 1.421(16) yes
C12 C13 1.410(16) yes
C12 C18 1.377(18) yes
C13 C14 1.37(2) yes
C13 H131 0.936 no
C14 C15 1.37(2) yes
C14 H141 0.936 no
C15 I16 2.110(16) yes
C15 C17 1.41(2) yes
C17 C18 1.387(18) yes
C17 H171 0.943 no
C18 H181 0.938 no
C19 C20 1.35(2) yes
C19 H191 0.936 no
C20 C21 1.40(2) yes
C20 H201 0.933 no
C21 C22 1.407(16) yes
C21 H211 0.935 no
C22 C23 1.452(17) yes
C23 H231 0.933 no
N24 C25 1.440(15) yes
N24 C32 1.291(15) yes
C25 C26 1.354(19) yes
C25 C31 1.366(17) yes
C26 C27 1.41(2) yes
C26 H261 0.935 no
C27 C28 1.40(2) yes
C27 H271 0.936 no
C28 I29 2.107(13) yes
C28 C30 1.39(2) yes
C30 C31 1.33(2) yes
C30 H301 0.933 no
C31 H311 0.930 no
C32 C33 1.432(17) yes
C32 H321 0.931 no
C33 N34 1.353(13) yes
C33 C38 1.418(18) yes
N34 C35 1.342(13) yes
C35 C36 1.378(16) yes
C35 C39 1.501(14) yes
C36 C37 1.367(19) yes
C36 H361 0.930 no
C37 C38 1.37(2) yes
C37 H371 0.940 no
C38 H381 0.937 no
C39 N40 1.286(12) yes
C39 H391 0.934 no
N40 C41 1.400(13) yes
C41 C42 1.391(16) yes
C41 C47 1.383(16) yes
C42 C43 1.383(17) yes
C42 H421 0.937 no
C43 C44 1.369(18) yes
C43 H431 0.938 no
C44 I45 2.104(12) yes
C44 C46 1.372(18) yes
C46 C47 1.393(16) yes
C46 H461 0.940 no
C47 H471 0.935 no
C48 C49 1.362(18) yes
C48 H481 0.939 no
C49 H491 0.938 no
S50 O51 1.421(14) yes
S50 O52 1.392(10) yes
S50 O53 1.417(11) yes
S50 C54 1.81(2) yes
C54 F55 1.39(3) yes
C54 F56 1.235(19) yes
C54 F57 1.30(2) yes
S58 O59 1.432(12) yes
S58 O60 1.460(9) yes
S58 O61 1.433(11) yes
S58 C62 1.769(19) yes
C62 F63 1.31(4) yes
C62 F64 1.39(4) yes
C62 F65 1.336(19) yes

loop_
_geom_hbond_atom_site_label_D
_geom_hbond_atom_site_label_H
_geom_hbond_atom_site_label_A
_geom_hbond_site_symmetry_A
_geom_hbond_distance_DH
_geom_hbond_distance_HA
_geom_hbond_distance_DA
_geom_hbond_angle_DHA
_geom_hbond_publ_flag
C23 H231 O60 2_757 0.933 2.504 3.44(2) 178.2(3) yes
C21 H211 O59 2_757 0.935 2.434 3.34(2) 163.5(4) yes
C20 H201 O59 1_655 0.933 2.372 3.28(2) 163.1(5) yes
C31 H311 O60 . 0.930 2.558 3.21(2) 127.9(4) yes
C37 H371 O52 1_455 0.940 2.435 3.20(2) 138.2(5) yes
C36 H361 O52 2_756 0.930 2.524 3.43(2) 164.4(4) yes
C46 H461 O52 . 0.940 2.364 3.25(2) 156.3(4) yes
C39 H391 O53 2_756 0.934 2.541 3.46(2) 169.1(4) yes
C48 H481 O60 . 0.939 2.439 3.19(2) 137.0(4) yes

loop_
_platon_squeeze_void_nr
_platon_squeeze_void_average_x
_platon_squeeze_void_average_y
_platon_squeeze_void_average_z
_platon_squeeze_void_volume
_platon_squeeze_void_count_electrons
_platon_squeeze_void_content
1 0.500 0.500 1.000 273 126 ' '
2 0.469 0.939 0.840 13 6 ' '
3 0.504 -0.013 0.240 15 6 ' '
4 0.499 0.025 0.748 12 5 ' '
5 0.537 0.071 0.148 10 4 ' '
